data_2106497
loop_
_publ_author_name
'Delaplane, R.G.'
'Taesler, I.'
'Olovsson, I.'

_publ_section_title
;
 Hydrogen bond studies. XCIII. Oxonium ion in nitric acid monohydrate
;
_journal_name_full 'Acta Crystallographica B (24,1968-38,1982)'
_journal_page_first 1486
_journal_page_last 1489
_journal_volume 31
_journal_year 1975
_chemical_formula_sum 'H3 N O4'
_chemical_name_systematic '(H3 O) (N O3)'
_space_group_IT_number 33
_symmetry_space_group_name_Hall 'P -2n 2a'
_symmetry_space_group_name_H-M 'P 21 c n'
_cell_angle_alpha 90
_cell_angle_beta 90
_cell_angle_gamma 90
_cell_formula_units_Z 4
_cell_length_a 5.4647
_cell_length_b 8.6439
_cell_length_c 6.2308
_cell_volume 294.320
_citation_journal_id_ASTM ACBCAR
_cod_data_source_file Delaplane_ACBCAR_1975_1982.cif
_cod_data_source_block H3N1O4
_cod_original_cell_volume 294.3201
_cod_original_sg_symbol_Hall 'P 2c -2n (z,y,-x)'
_cod_original_formula_sum 'H3 N1 O4'
_cod_database_code 2106497

loop_
_symmetry_equiv_pos_as_xyz
x,y,z
x+1/2,-y,-z
x+1/2,y+1/2,-z+1/2
x,-y+1/2,z+1/2

loop_
_atom_site_label
_atom_site_type_symbol
_atom_site_fract_x
_atom_site_fract_y
_atom_site_fract_z
_atom_site_occupancy
_atom_site_U_iso_or_equiv
H2 H+1 0.416 0.179 0.387 1 0.0
O3 O-2 -0.04424 0.22397 0.38406 1 0.0
O4 O-2 0.49246 0.26163 0.44001 1 0.0
O1 O-2 -0.17467 0.01844 0.22185 1 0.0
H3 H+1 0.665 0.255 0.415 1 0.0
H1 H+1 0.457 0.352 0.383 1 0.0
N1 N+5 0 0.0957 0.29642 1 0.0
O2 O-2 0.2159 0.04598 0.28346 1 0.0
